data_2242943
loop_
_publ_author_name
'Peloquin, Andrew J.'
'Adas, Sonya K.'
'Iacono, Scott T.'
'Balaich, Gary J.'

_publ_section_title
;
 Crystal structures of a series of 6-aryl-1,3-diphenylfulvenes
;
_journal_coeditor_code HB7824
_journal_issue 6
_journal_name_full 'Acta Crystallographica Section E'
_journal_page_first 838
_journal_page_last 842
_journal_paper_doi 10.1107/S205698901900700X
_journal_volume 75
_journal_year 2019
_chemical_formula_iupac 'C25 H20'
_chemical_formula_moiety 'C25 H20'
_chemical_formula_sum 'C25 H20'
_chemical_formula_weight 320.41
_chemical_name_common 1,3-diphenyl-6-(3-methylphenyl)fulvene
_chemical_name_systematic
;
{3-[(3-Methylphenyl)methylidene]-4-phenylcyclopenta-1,4-dien-1-yl}benzene
;
_space_group_crystal_system monoclinic
_space_group_IT_number 15
_space_group_name_Hall '-C 2yc'
_space_group_name_H-M_alt 'C 1 2/c 1'
_symmetry_space_group_name_Hall '-C 2yc'
_symmetry_space_group_name_H-M 'C 1 2/c 1'
_atom_sites_solution_hydrogens geom
_audit_creation_method
;
Olex2 1.2
(compiled 2017.08.10 svn.r3458 for OlexSys, GUI svn.r5381)
;
_cell_angle_alpha 90
_cell_angle_beta 107.248(17)
_cell_angle_gamma 90
_cell_formula_units_Z 8
_cell_length_a 29.230(17)
_cell_length_b 5.800(3)
_cell_length_c 22.071(12)
_cell_measurement_reflns_used 4339
_cell_measurement_temperature 100
_cell_measurement_theta_max 24.444
_cell_measurement_theta_min 2.922
_cell_volume 3574(3)
_computing_cell_refinement
;
SAINT (Bruker, 2017)
;
_computing_data_collection
;
APEX3 (Bruker, 2017)
;
_computing_data_reduction
;
SAINT (Bruker, 2017)
;
_computing_molecular_graphics
;
<i>ORTEP-3 for Windows</i> (Farrugia, 2012) and Mercury (Macrae, <i>et
al.</i>,
2008)
;
_computing_publication_material
;
<i>publCIF</i> (Westrip, 2010)
;
_computing_structure_refinement
;
SHELXL (Sheldrick, 2015<i>b</i>)
;
_computing_structure_solution
;
SHELXT (Sheldrick, 2015<i>a</i>)
;
_diffrn_ambient_temperature 100
_diffrn_measured_fraction_theta_full 0.999
_diffrn_measured_fraction_theta_max 0.994
_diffrn_measurement_device_type 'Bruker APEXII CCD'
_diffrn_measurement_method '\f and \w scans'
_diffrn_radiation_type MoK\a
_diffrn_radiation_wavelength 0.71073
_diffrn_reflns_av_R_equivalents 0.0518
_diffrn_reflns_av_unetI/netI 0.0276
_diffrn_reflns_limit_h_max 36
_diffrn_reflns_limit_h_min -36
_diffrn_reflns_limit_k_max 7
_diffrn_reflns_limit_k_min -7
_diffrn_reflns_limit_l_max 27
_diffrn_reflns_limit_l_min -28
_diffrn_reflns_number 31841
_diffrn_reflns_theta_full 25.242
_diffrn_reflns_theta_max 26.833
_diffrn_reflns_theta_min 1.932
_diffrn_standards_number 0
_exptl_absorpt_coefficient_mu 0.067
_exptl_absorpt_correction_T_max 0.9010
_exptl_absorpt_correction_T_min 0.8322
_exptl_absorpt_correction_type multi-scan
_exptl_absorpt_process_details SADABS
_exptl_crystal_colour red
_exptl_crystal_density_diffrn 1.191
_exptl_crystal_description prism
_exptl_crystal_F_000 1360
_exptl_crystal_size_max 0.25
_exptl_crystal_size_mid 0.21
_exptl_crystal_size_min 0.18
_refine_diff_density_max 0.330
_refine_diff_density_min -0.195
_refine_ls_extinction_method none
_refine_ls_goodness_of_fit_ref 1.045
_refine_ls_hydrogen_treatment constr
_refine_ls_matrix_type full
_refine_ls_number_parameters 227
_refine_ls_number_reflns 3817
_refine_ls_number_restraints 0
_refine_ls_restrained_S_all 1.045
_refine_ls_R_factor_all 0.0639
_refine_ls_R_factor_gt 0.0477
_refine_ls_shift/su_max 0.000
_refine_ls_shift/su_mean 0.000
_refine_ls_structure_factor_coef Fsqd
_refine_ls_weighting_details 'w=1/[\s^2^(Fo^2^)+(0.0482P)^2^+3.8961P] where P=(Fo^2^+2Fc^2^)/3'
_refine_ls_weighting_scheme calc
_refine_ls_wR_factor_gt 0.1111
_refine_ls_wR_factor_ref 0.1219
_reflns_number_gt 3013
_reflns_number_total 3817
_reflns_threshold_expression 'I > 2\s(I)'
_cod_data_source_file hb7824sup1.cif
_cod_data_source_block I
_cod_original_cell_volume 3573(3)
_cod_database_code 2242943
_shelx_space_group_comment
;
The symmetry employed for this shelxl refinement is uniquely defined
by the following loop, which should always be used as a source of
symmetry information in preference to the above space-group names.
They are only intended as comments.
;
_shelx_estimated_absorpt_t_min 0.983
_shelx_estimated_absorpt_t_max 0.988

loop_
_space_group_symop_operation_xyz
'x, y, z'
'-x, y, -z+1/2'
'x+1/2, y+1/2, z'
'-x+1/2, y+1/2, -z+1/2'
'-x, -y, -z'
'x, -y, z-1/2'
'-x+1/2, -y+1/2, -z'
'x+1/2, -y+1/2, z-1/2'

loop_
_atom_site_type_symbol
_atom_site_label
_atom_site_fract_x
_atom_site_fract_y
_atom_site_fract_z
_atom_site_U_iso_or_equiv
_atom_site_adp_type
_atom_site_calc_flag
_atom_site_occupancy
C C1 0.57871(5) 0.4490(3) 0.23560(7) 0.0219(3) Uani d 1
C C2 0.57462(5) 0.4576(3) 0.29513(7) 0.0229(3) Uani d 1
H H2 0.554463 0.364773 0.310252 0.027 Uiso calc 1
C C3 0.60677(5) 0.6356(3) 0.33229(7) 0.0222(3) Uani d 1
C C4 0.62991(5) 0.7360(3) 0.29436(7) 0.0235(3) Uani d 1
H H4 0.651702 0.856706 0.305993 0.028 Uiso calc 1
C C5 0.61519(5) 0.6246(3) 0.23236(7) 0.0221(3) Uani d 1
C C6 0.63418(5) 0.6503(3) 0.18410(7) 0.0238(3) Uani d 1
H H6 0.623184 0.548206 0.150415 0.029 Uiso calc 1
C C7 0.55041(5) 0.2988(3) 0.18388(7) 0.0218(3) Uani d 1
C C8 0.53551(5) 0.3688(3) 0.12045(7) 0.0255(3) Uani d 1
H H8 0.544591 0.512625 0.109349 0.031 Uiso calc 1
C C9 0.50730(6) 0.2255(3) 0.07390(8) 0.0303(4) Uani d 1
H H9 0.498411 0.272695 0.031741 0.036 Uiso calc 1
C C10 0.49212(6) 0.0122(3) 0.08943(8) 0.0306(4) Uani d 1
H H10 0.472725 -0.081758 0.058066 0.037 Uiso calc 1
C C11 0.50628(6) -0.0585(3) 0.15223(8) 0.0275(4) Uani d 1
H H11 0.496034 -0.199944 0.163231 0.033 Uiso calc 1
C C12 0.53569(5) 0.0812(3) 0.19877(7) 0.0235(3) Uani d 1
H H12 0.545815 0.029678 0.240537 0.028 Uiso calc 1
C C13 0.61345(5) 0.6870(3) 0.39949(7) 0.0235(3) Uani d 1
C C14 0.59996(6) 0.5279(3) 0.43855(7) 0.0269(4) Uani d 1
H H14 0.586124 0.388692 0.421668 0.032 Uiso calc 1
C C15 0.60698(6) 0.5755(3) 0.50228(8) 0.0320(4) Uani d 1
H H15 0.597703 0.468403 0.527717 0.038 Uiso calc 1
C C16 0.62776(6) 0.7819(3) 0.52829(8) 0.0331(4) Uani d 1
H H16 0.632614 0.813134 0.571065 0.040 Uiso calc 1
C C17 0.64122(6) 0.9410(3) 0.49002(8) 0.0334(4) Uani d 1
H H17 0.655280 1.079353 0.507240 0.040 Uiso calc 1
C C18 0.63390(6) 0.8956(3) 0.42650(8) 0.0293(4) Uani d 1
H H18 0.642674 1.004989 0.401210 0.035 Uiso calc 1
C C19 0.67002(5) 0.8189(3) 0.17789(7) 0.0233(3) Uani d 1
C C20 0.69945(5) 0.7614(3) 0.14047(7) 0.0255(3) Uani d 1
H H20 0.694917 0.620567 0.119385 0.031 Uiso calc 1
C C21 0.73507(6) 0.9072(3) 0.13377(7) 0.0279(4) Uani d 1
C C22 0.74101(6) 1.1205(3) 0.16461(8) 0.0302(4) Uani d 1
H H22 0.764784 1.220841 0.160703 0.036 Uiso calc 1
C C23 0.71154(6) 1.1835(3) 0.20115(7) 0.0272(4) Uani d 1
H H23 0.715732 1.325711 0.221509 0.033 Uiso calc 1
C C24 0.67616(6) 1.0360(3) 0.20731(7) 0.0248(3) Uani d 1
H H24 0.656224 1.080714 0.231134 0.030 Uiso calc 1
C C25 0.76705(7) 0.8402(4) 0.09398(10) 0.0443(5) Uani d 1
H H25A 0.759165 0.687097 0.077736 0.066 Uiso calc 1
H H25B 0.799917 0.844814 0.119636 0.066 Uiso calc 1
H H25C 0.762396 0.946296 0.059275 0.066 Uiso calc 1

loop_
_atom_site_aniso_label
_atom_site_aniso_U_11
_atom_site_aniso_U_22
_atom_site_aniso_U_33
_atom_site_aniso_U_12
_atom_site_aniso_U_13
_atom_site_aniso_U_23
C1 0.0181(7) 0.0214(8) 0.0268(8) 0.0013(6) 0.0074(6) 0.0003(6)
C2 0.0207(7) 0.0242(8) 0.0245(8) -0.0022(6) 0.0080(6) -0.0003(6)
C3 0.0182(7) 0.0229(8) 0.0250(8) 0.0014(6) 0.0055(6) 0.0006(6)
C4 0.0201(7) 0.0236(8) 0.0252(8) 0.0000(6) 0.0045(6) 0.0001(6)
C5 0.0197(7) 0.0213(8) 0.0255(8) 0.0025(6) 0.0072(6) 0.0026(6)
C6 0.0235(8) 0.0237(8) 0.0233(7) 0.0017(6) 0.0055(6) -0.0023(6)
C7 0.0185(7) 0.0231(8) 0.0255(8) 0.0025(6) 0.0092(6) -0.0032(6)
C8 0.0252(8) 0.0258(8) 0.0275(8) -0.0001(7) 0.0108(7) -0.0005(6)
C9 0.0294(9) 0.0375(10) 0.0241(8) 0.0027(7) 0.0083(7) -0.0033(7)
C10 0.0263(8) 0.0326(9) 0.0322(9) -0.0029(7) 0.0074(7) -0.0127(7)
C11 0.0256(8) 0.0225(8) 0.0362(9) -0.0012(7) 0.0120(7) -0.0056(7)
C12 0.0215(7) 0.0244(8) 0.0261(8) 0.0025(6) 0.0093(6) -0.0013(6)
C13 0.0199(7) 0.0267(8) 0.0227(7) 0.0013(6) 0.0046(6) -0.0009(6)
C14 0.0304(8) 0.0246(8) 0.0251(8) -0.0017(7) 0.0074(7) -0.0015(6)
C15 0.0404(10) 0.0328(9) 0.0231(8) 0.0005(8) 0.0102(7) 0.0035(7)
C16 0.0404(10) 0.0361(10) 0.0200(8) 0.0021(8) 0.0045(7) -0.0016(7)
C17 0.0369(9) 0.0322(9) 0.0271(8) -0.0048(8) 0.0035(7) -0.0067(7)
C18 0.0315(9) 0.0278(9) 0.0278(8) -0.0035(7) 0.0076(7) 0.0012(7)
C19 0.0246(8) 0.0245(8) 0.0194(7) 0.0008(6) 0.0045(6) 0.0022(6)
C20 0.0264(8) 0.0255(8) 0.0242(8) 0.0020(7) 0.0068(6) 0.0004(6)
C21 0.0254(8) 0.0344(9) 0.0246(8) 0.0021(7) 0.0087(6) 0.0037(7)
C22 0.0242(8) 0.0316(9) 0.0324(9) -0.0064(7) 0.0047(7) 0.0068(7)
C23 0.0274(8) 0.0239(8) 0.0271(8) 0.0006(7) 0.0029(6) 0.0000(6)
C24 0.0279(8) 0.0267(8) 0.0210(7) 0.0012(7) 0.0090(6) 0.0016(6)
C25 0.0418(11) 0.0486(12) 0.0519(12) -0.0053(9) 0.0283(9) -0.0048(10)

loop_
_atom_type_symbol
_atom_type_description
_atom_type_scat_dispersion_real
_atom_type_scat_dispersion_imag
_atom_type_scat_source
C C 0.0033 0.0016 'International Tables Vol C Tables 4.2.6.8 and 6.1.1.4'
H H 0.0000 0.0000 'International Tables Vol C Tables 4.2.6.8 and 6.1.1.4'

loop_
_geom_angle_atom_site_label_1
_geom_angle_atom_site_label_2
_geom_angle_atom_site_label_3
_geom_angle
C2 C1 C5 106.92(13)
C2 C1 C7 125.48(14)
C7 C1 C5 127.55(13)
C1 C2 H2 125.0
C1 C2 C3 109.94(14)
C3 C2 H2 125.0
C4 C3 C2 108.10(14)
C4 C3 C13 126.58(14)
C13 C3 C2 125.28(14)
C3 C4 H4 125.4
C3 C4 C5 109.10(14)
C5 C4 H4 125.4
C4 C5 C1 105.89(13)
C6 C5 C1 125.53(14)
C6 C5 C4 128.10(15)
C5 C6 H6 115.9
C5 C6 C19 128.29(15)
C19 C6 H6 115.9
C8 C7 C1 122.65(14)
C8 C7 C12 118.00(14)
C12 C7 C1 119.28(14)
C7 C8 H8 119.7
C9 C8 C7 120.56(15)
C9 C8 H8 119.7
C8 C9 H9 119.6
C8 C9 C10 120.89(16)
C10 C9 H9 119.6
C9 C10 H10 120.4
C11 C10 C9 119.15(15)
C11 C10 H10 120.4
C10 C11 H11 119.9
C10 C11 C12 120.22(16)
C12 C11 H11 119.9
C7 C12 H12 119.4
C11 C12 C7 121.14(15)
C11 C12 H12 119.4
C14 C13 C3 120.79(14)
C14 C13 C18 118.05(15)
C18 C13 C3 121.16(14)
C13 C14 H14 119.7
C15 C14 C13 120.67(16)
C15 C14 H14 119.7
C14 C15 H15 119.8
C16 C15 C14 120.40(16)
C16 C15 H15 119.8
C15 C16 H16 120.3
C17 C16 C15 119.43(16)
C17 C16 H16 120.3
C16 C17 H17 119.8
C18 C17 C16 120.43(16)
C18 C17 H17 119.8
C13 C18 H18 119.5
C17 C18 C13 121.01(16)
C17 C18 H18 119.5
C20 C19 C6 118.51(14)
C20 C19 C24 118.07(14)
C24 C19 C6 123.42(14)
C19 C20 H20 118.9
C21 C20 C19 122.15(15)
C21 C20 H20 118.9
C20 C21 C22 118.53(15)
C20 C21 C25 121.35(16)
C22 C21 C25 120.11(16)
C21 C22 H22 119.8
C23 C22 C21 120.38(15)
C23 C22 H22 119.8
C22 C23 H23 119.8
C24 C23 C22 120.34(16)
C24 C23 H23 119.8
C19 C24 H24 119.8
C23 C24 C19 120.48(15)
C23 C24 H24 119.8
C21 C25 H25A 109.5
C21 C25 H25B 109.5
C21 C25 H25C 109.5
H25A C25 H25B 109.5
H25A C25 H25C 109.5
H25B C25 H25C 109.5

loop_
_geom_bond_atom_site_label_1
_geom_bond_atom_site_label_2
_geom_bond_distance
C1 C2 1.355(2)
C1 C5 1.492(2)
C1 C7 1.478(2)
C2 H2 0.9300
C2 C3 1.471(2)
C3 C4 1.354(2)
C3 C13 1.468(2)
C4 H4 0.9300
C4 C5 1.458(2)
C5 C6 1.347(2)
C6 H6 0.9300
C6 C19 1.469(2)
C7 C8 1.397(2)
C7 C12 1.404(2)
C8 H8 0.9300
C8 C9 1.387(2)
C9 H9 0.9300
C9 C10 1.391(3)
C10 H10 0.9300
C10 C11 1.386(2)
C11 H11 0.9300
C11 C12 1.388(2)
C12 H12 0.9300
C13 C14 1.397(2)
C13 C18 1.402(2)
C14 H14 0.9300
C14 C15 1.388(2)
C15 H15 0.9300
C15 C16 1.387(3)
C16 H16 0.9300
C16 C17 1.384(3)
C17 H17 0.9300
C17 C18 1.379(2)
C18 H18 0.9300
C19 C20 1.398(2)
C19 C24 1.403(2)
C20 H20 0.9300
C20 C21 1.383(2)
C21 C22 1.398(2)
C21 C25 1.511(2)
C22 H22 0.9300
C22 C23 1.392(2)
C23 H23 0.9300
C23 C24 1.380(2)
C24 H24 0.9300
C25 H25A 0.9600
C25 H25B 0.9600
C25 H25C 0.9600

loop_
_geom_hbond_atom_site_label_D
_geom_hbond_atom_site_label_H
_geom_hbond_atom_site_label_A
_geom_hbond_site_symmetry_A
_geom_hbond_distance_DH
_geom_hbond_distance_HA
_geom_hbond_distance_DA
_geom_hbond_angle_DHA
C10 H10 Cg1 2_545 0.93 2.83 3.539(2) 134
C16 H16 Cg2 4_565 0.93 2.86 3.589(2) 136
C23 H23 Cg2 6_555 0.93 2.90 3.547(2) 128

_cod_database_fobs_code 2242943
